data_2010277
loop_
_publ_author_name
'Spek, Anthony L.'
'Steen, Fred H. van der'
'Jastrzebski, Johann T.B.H.'
'Koten, Gerard van'

_publ_section_title
;
 <i>trans</i>-3-Amino-1-methyl-4-phenyl-2-azetidinone, C~10~H~12~N~2~O
;
_journal_issue 12
_journal_name_full 'Acta Crystallographica Section C'
_journal_page_first 1933
_journal_page_last 1935
_journal_paper_doi 10.1107/S0108270194007675
_journal_volume 50
_journal_year 1994
_chemical_formula_moiety 'C10 H12 N2 O'
_chemical_formula_sum 'C10 H12 N2 O'
_chemical_formula_weight 176.22
_chemical_name_systematic
;
Trans-1-methyl-3-amino-4-phenyl-2-azetidinone
;
_space_group_IT_number 19
_symmetry_cell_setting orthorhombic
_symmetry_space_group_name_Hall 'P 2ac 2ab'
_symmetry_space_group_name_H-M 'P 21 21 21'
_cell_angle_alpha 90
_cell_angle_beta 90
_cell_angle_gamma 90
_cell_formula_units_Z 4
_cell_length_a 5.9478(5)
_cell_length_b 6.7797(3)
_cell_length_c 24.3482(11)
_cell_measurement_reflns_used 25
_cell_measurement_temperature 293
_cell_measurement_theta_max 16.0
_cell_measurement_theta_min 9.0
_cell_volume 981.82(10)
_computing_cell_refinement 'SET4 (de Boer & Duisenberg, 1984'
_computing_data_collection 'Locally modified CAD4-Version 5 Software'
_computing_data_reduction 'HELENA (Spek, 1993)'
_computing_molecular_graphics 'PLATON (Spek, 1990)'
_computing_publication_material 'PLATON (Spek, 1990)'
_computing_structure_refinement 'SHELXL-93 (Sheldrick, 1994)'
_computing_structure_solution 'SHELXS-86 (Sheldrick, 1985)'
_diffrn_ambient_temperature 293
_diffrn_measurement_device 'Enraf-Nonius CAD4'
_diffrn_measurement_method \w/2\q
_diffrn_radiation_monochromator Zr
_diffrn_radiation_source 'Enraf-Nonius sealed Tube'
_diffrn_radiation_type 'Mo K\a'
_diffrn_radiation_wavelength 0.71073
_diffrn_reflns_av_R_equivalents 0.0381
_diffrn_reflns_av_sigmaI/netI 0.0474
_diffrn_reflns_limit_h_max 0
_diffrn_reflns_limit_h_min -7
_diffrn_reflns_limit_k_max 8
_diffrn_reflns_limit_k_min -8
_diffrn_reflns_limit_l_max 28
_diffrn_reflns_limit_l_min -28
_diffrn_reflns_number 3749
_diffrn_reflns_reduction_process
;
 HELENA (1993)
;
_diffrn_reflns_theta_max 24.95
_diffrn_reflns_theta_min 1.67
_diffrn_standards_decay_% 0
_diffrn_standards_interval_time 60
_diffrn_standards_number 3
_exptl_absorpt_coefficient_mu 0.08
_exptl_absorpt_correction_type none
_exptl_crystal_colour yellowish
_exptl_crystal_density_diffrn 1.192
_exptl_crystal_description needle
_exptl_crystal_F_000 376
_exptl_crystal_size_max 0.80
_exptl_crystal_size_mid 0.28
_exptl_crystal_size_min 0.12
_refine_diff_density_max 0.125
_refine_diff_density_min -0.130
_refine_ls_abs_structure_details
;
absolute structure not determined
;
_refine_ls_extinction_method none
_refine_ls_goodness_of_fit_all 1.030
_refine_ls_goodness_of_fit_obs 1.030
_refine_ls_hydrogen_treatment refxyz
_refine_ls_matrix_type full
_refine_ls_number_parameters 166
_refine_ls_number_reflns 1712
_refine_ls_R_factor_obs 0.0391
_refine_ls_shift/esd_max -0.030
_refine_ls_shift/esd_mean 0.002
_refine_ls_structure_factor_coef Fsqd
_refine_ls_weighting_scheme
;w = 1/[\s^2^(F~o~^2^)+(0.0549P)^2^+0.0151P]
where P = (F~o~^2^+2F~c~^2^)/3
;
_refine_ls_wR_factor_all 0.0971
_refine_ls_wR_factor_obs 0.0971
_reflns_number_observed 1360
_reflns_number_total 1712
_reflns_observed_criterion I>2\s(I)
_cod_data_source_file fg1021.cif
_cod_data_source_block S326
_cod_depositor_comments
;
The following automatic conversions were performed:
'_symmetry_cell_setting' value 'Orthorhombic' changed to 'orthorhombic'
according to '/home/saulius/struct/CIF-dictionaries/cif_core.dic'
dictionary named 'cif_core.dic' version 2.4.1 from 2010-06-29.

Automatic conversion script
Id: cif_fix_enum 1527 2010-12-29 10:47:43Z saulius 

The following automatic conversions were performed:

'_symmetry_cell_setting' value 'Orthorhombic' changed to
'orthorhombic' according to
/home/saulius/struct/CIF-dictionaries/cif_core.dic dictionary named
'cif_core.dic' version 2.4.1 from 2010-06-29.

Automatic conversion script
Id: cif_fix_values 1715 2011-07-08 13:25:40Z adriana 
;
_cod_database_code 2010277

loop_
_symmetry_equiv_pos_as_xyz
x,y,z
1/2+x,1/2-y,-z
-x,1/2+y,1/2-z
1/2-x,-y,1/2+z

loop_
_atom_site_aniso_label
_atom_site_aniso_U_11
_atom_site_aniso_U_22
_atom_site_aniso_U_33
_atom_site_aniso_U_12
_atom_site_aniso_U_13
_atom_site_aniso_U_23
O 0.0611(10) 0.0692(10) 0.1062(13) -0.0200(9) -0.0001(9) -0.0222(9)
N1 0.0732(12) 0.0327(8) 0.0618(10) -0.0004(8) 0.0030(10) -0.0024(7)
N2 0.0683(12) 0.0479(10) 0.0566(10) 0.0058(10) -0.0042(10) 0.0035(9)
C1 0.0443(11) 0.0434(10) 0.0523(11) 0.0034(9) 0.0053(9) -0.0033(9)
C2 0.0455(11) 0.0383(9) 0.0530(10) 0.0023(9) 0.0011(9) -0.0057(8)
C3 0.0521(12) 0.0483(10) 0.0608(12) -0.0032(10) 0.0066(11) -0.0116(10)
C4 0.143(3) 0.0425(12) 0.090(2) 0.014(2) 0.011(2) 0.0085(12)
C5 0.0429(10) 0.0425(9) 0.0480(10) 0.0058(9) -0.0005(9) 0.0021(8)
C6 0.0472(11) 0.0681(12) 0.0661(14) 0.0034(11) -0.0003(11) -0.0037(11)
C7 0.063(2) 0.0758(15) 0.087(2) -0.0085(14) -0.0151(14) -0.0150(13)
C8 0.098(2) 0.0701(15) 0.0630(15) 0.012(2) -0.019(2) -0.0159(13)
C9 0.089(2) 0.0742(15) 0.0538(14) 0.005(2) 0.0130(14) -0.0051(12)
C10 0.0582(13) 0.0593(12) 0.0542(12) -0.0032(11) 0.0071(11) -0.0021(10)

loop_
_atom_site_label
_atom_site_fract_x
_atom_site_fract_y
_atom_site_fract_z
_atom_site_U_iso_or_equiv
_atom_site_thermal_displace_type
_atom_site_occupancy
O -0.2795(3) 0.2702(2) 0.04019(8) 0.0788(6) Uani 1.000
N1 0.0561(3) 0.2792(2) 0.09043(7) 0.0559(6) Uani 1.000
N2 0.0553(4) 0.6317(3) -0.00017(8) 0.0576(6) Uani 1.000
C1 0.2000(3) 0.4537(3) 0.08565(8) 0.0467(6) Uani 1.000
C2 0.0040(3) 0.5489(3) 0.05266(8) 0.0456(6) Uani 1.000
C3 -0.1093(4) 0.3464(3) 0.05810(8) 0.0537(7) Uani 1.000
C4 0.1067(9) 0.0819(4) 0.1088(2) 0.0918(13) Uani 1.000
C5 0.2648(3) 0.5514(3) 0.13878(7) 0.0445(6) Uani 1.000
C6 0.4654(4) 0.6515(4) 0.14308(10) 0.0605(7) Uani 1.000
C7 0.5196(5) 0.7528(4) 0.19060(11) 0.0753(11) Uani 1.000
C8 0.3755(5) 0.7536(4) 0.23415(11) 0.0770(10) Uani 1.000
C9 0.1764(5) 0.6543(4) 0.23043(10) 0.0723(10) Uani 1.000
C10 0.1201(4) 0.5529(3) 0.18318(8) 0.0572(7) Uani 1.000
H1 0.340(3) 0.439(3) 0.0633(7) 0.037(4) Uiso 1.000
H2 -0.072(3) 0.650(3) 0.0759(7) 0.039(4) Uiso 1.000
H2A -0.078(5) 0.689(4) -0.0113(10) 0.087(8) Uiso 1.000
H2B 0.111(4) 0.543(4) -0.0222(9) 0.066(7) Uiso 1.000
H4A 0.192(7) 0.017(6) 0.0835(14) 0.131(13) Uiso 1.000
H4B -0.031(8) 0.017(8) 0.1179(17) 0.17(2) Uiso 1.000
H4C 0.186(8) 0.082(6) 0.1406(17) 0.152(17) Uiso 1.000
H6 0.574(4) 0.652(4) 0.1129(9) 0.075(7) Uiso 1.000
H7 0.660(5) 0.810(4) 0.1939(10) 0.082(8) Uiso 1.000
H8A 0.416(5) 0.829(4) 0.2664(10) 0.091(8) Uiso 1.000
H9 0.080(5) 0.656(4) 0.2574(11) 0.086(8) Uiso 1.000
H10 -0.022(5) 0.493(4) 0.1787(9) 0.065(6) Uiso 1.000

loop_
_atom_type_symbol
_atom_type_description
_atom_type_scat_dispersion_real
_atom_type_scat_dispersion_imag
_atom_type_scat_source
O O 0.0106 0.0060 'International Tables Vol C Tables 4.2.6.8 and 6.1.1.4'
N N 0.0061 0.0033 'International Tables Vol C Tables 4.2.6.8 and 6.1.1.4'
H H 0.00 0.00 'International Tables Vol C Tables 4.2.6.8 and 6.1.1.4'
C C 0.033 0.0016 'International Tables Vol C Tables 4.2.6.8 and 6.1.1.4'

loop_
_geom_angle_atom_site_label_1
_geom_angle_atom_site_label_2
_geom_angle_atom_site_label_3
_geom_angle
_geom_angle_publ_flag
C1 N1 C3 96.18(15) yes
C1 N1 C4 130.7(3) yes
C3 N1 C4 130.6(2) yes
N1 C1 C2 86.46(14) yes
N1 C1 C5 115.93(16) yes
C2 C1 C5 116.97(16) yes
N2 C2 C1 117.73(17) yes
N2 C2 C3 121.34(17) yes
C1 C2 C3 85.03(15) yes
O C3 N1 132.59(19) yes
O C3 C2 135.54(19) yes
N1 C3 C2 91.86(16) yes
C1 C5 C6 120.32(17) no
C1 C5 C10 121.11(17) no
C6 C5 C10 118.47(19) no
C5 C6 C7 120.7(2) no
C6 C7 C8 120.4(3) no
C7 C8 C9 119.5(3) no
C8 C9 C10 120.7(2) no
C5 C10 C9 120.3(2) no
C2 N2 H2A 104.2(16) no
C2 N2 H2B 111.2(16) no
H2A N2 H2B 116(2) no
N1 C1 H1 116.7(12) no
C2 C1 H1 112.6(10) no
C5 C1 H1 107.4(10) no
N2 C2 H2 109.6(11) no
C1 C2 H2 109.4(10) no
C3 C2 H2 111.5(11) no
N1 C4 H4A 111(2) no
N1 C4 H4B 109(3) no
N1 C4 H4C 112(3) no
H4A C4 H4B 114(4) no
H4A C4 H4C 107(4) no
H4B C4 H4C 104(4) no
C5 C6 H6 121.1(14) no
C7 C6 H6 118.2(14) no
C6 C7 H7 119.4(16) no
C8 C7 H7 119.9(16) no
C7 C8 H8A 118.5(17) no
C9 C8 H8A 122.0(17) no
C8 C9 H9 120.9(19) no
C10 C9 H9 118.3(19) no
C5 C10 H10 117.6(14) no
C9 C10 H10 121.8(14) no

loop_
_geom_bond_atom_site_label_1
_geom_bond_atom_site_label_2
_geom_bond_site_symmetry_1
_geom_bond_site_symmetry_2
_geom_bond_distance
_geom_bond_publ_flag
O C3 . . 1.217(3) yes
N1 C1 . . 1.465(2) yes
N1 C3 . . 1.340(3) yes
N1 C4 . . 1.442(3) yes
N2 C2 . . 1.436(3) yes
C1 C2 . . 1.556(3) yes
C1 C5 . . 1.504(3) yes
C2 C3 . . 1.535(3) yes
C5 C6 . . 1.377(3) no
C5 C10 . . 1.382(3) no
C6 C7 . . 1.384(4) no
C7 C8 . . 1.363(4) no
C8 C9 . . 1.365(4) no
C9 C10 . . 1.381(3) no
N2 H2A . . 0.92(3) no
N2 H2B . . 0.87(2) no
C1 H1 . . 1.000(18) no
C2 H2 . . 0.997(19) no
C4 H4A . . 0.91(4) no
C4 H4B . . 0.96(5) no
C4 H4C . . 0.91(4) no
C6 H6 . . 0.98(2) no
C7 H7 . . 0.92(3) no
C8 H8A . . 0.97(3) no
C9 H9 . . 0.87(3) no
C10 H10 . . 0.94(3) no

loop_
_geom_torsion_atom_site_label_1
_geom_torsion_atom_site_label_2
_geom_torsion_atom_site_label_3
_geom_torsion_atom_site_label_4
_geom_torsion
_geom_torsion_publ_flag
C3 N1 C1 C2 5.39(16) no
C3 N1 C1 C5 123.76(18) no
C4 N1 C1 C2 168.4(3) no
C4 N1 C1 C5 -73.2(3) no
C1 N1 C3 O 173.6(2) no
C1 N1 C3 C2 -5.45(16) no
C4 N1 C3 O 10.5(5) no
C4 N1 C3 C2 -168.5(3) no
N1 C1 C2 N2 -127.65(18) no
N1 C1 C2 C3 -4.69(14) no
C5 C1 C2 N2 115.0(2) no
C5 C1 C2 C3 -122.08(17) no
N1 C1 C5 C6 150.8(2) no
N1 C1 C5 C10 -33.0(3) no
C2 C1 C5 C6 -109.4(2) no
C2 C1 C5 C10 66.8(3) no
N2 C2 C3 O -54.3(4) no
N2 C2 C3 N1 124.72(19) no
C1 C2 C3 O -173.9(3) no
C1 C2 C3 N1 5.12(15) no
C1 C5 C6 C7 175.7(2) no
C10 C5 C6 C7 -0.6(4) no
C1 C5 C10 C9 -175.8(2) no
C6 C5 C10 C9 0.5(3) no
C5 C6 C7 C8 0.5(4) no
C6 C7 C8 C9 -0.3(4) no
C7 C8 C9 C10 0.2(5) no
C8 C9 C10 C5 -0.3(4) no

loop_
_cod_related_entry_id
_cod_related_entry_database
_cod_related_entry_code
1 ChemSpider 21187511
